data_4064321
loop_
_publ_author_name
'de Fr\'emont, Pierre'
'Clavier, Herv\'e'
'Rosa, Vitor'
'Avil\'es, Teresa'
'Braunstein, Pierre'

_publ_section_title
;
 Synthesis, Characterization, and Reactivity of Cationic Gold(I)
 \a-Diimine Complexes
;
_journal_issue 8
_journal_name_full Organometallics
_journal_page_first 2241
_journal_paper_doi 10.1021/om2000426
_journal_volume 30
_journal_year 2011
_chemical_formula_moiety 'C58 H66 Au Cl2 F6 N4 P'
_chemical_formula_sum 'C58 H66 Au Cl2 F6 N4 P'
_chemical_formula_weight 1231.98
_chemical_name_systematic IMesAuBIANPF-6
_space_group_IT_number 14
_symmetry_cell_setting monoclinic
_symmetry_Int_Tables_number 14
_symmetry_space_group_name_Hall '-P 2yn'
_symmetry_space_group_name_H-M 'P 1 21/n 1'
_atom_sites_solution_hydrogens geom
_atom_sites_solution_primary direct
_atom_sites_solution_secondary difmap
_audit_creation_method SHELXL-97
_cell_angle_alpha 90.00
_cell_angle_beta 104.2630(10)
_cell_angle_gamma 90.00
_cell_formula_units_Z 4
_cell_length_a 16.6759(6)
_cell_length_b 17.8115(7)
_cell_length_c 19.6132(7)
_cell_measurement_reflns_used 13836
_cell_measurement_temperature 173(2)
_cell_measurement_theta_max 31.06
_cell_measurement_theta_min 2.17
_cell_volume 5646.0(4)
_computing_cell_refinement 'HKL Scalepack (Otwinowski & Minor 1997)'
_computing_data_collection 'Collect (Bruker AXS BV, 1997-2004)'
_computing_data_reduction 'HKL Denzo and Scalepack (Otwinowski & Minor 1997)'
_computing_molecular_graphics ORTEP
_computing_publication_material PLATON
_computing_structure_refinement 'SHELXL-97 (Sheldrick, 1997)'
_computing_structure_solution 'SHELXS-97 (Sheldrick, 1997)'
_diffrn_ambient_temperature 173(2)
_diffrn_detector_area_resol_mean 9
_diffrn_measured_fraction_theta_full 0.995
_diffrn_measured_fraction_theta_max 0.995
_diffrn_measurement_device_type KappaCCD
_diffrn_measurement_method 'CCD rotation images, thick slices'
_diffrn_radiation_monochromator graphite
_diffrn_radiation_probe x-ray
_diffrn_radiation_type MoK\a
_diffrn_radiation_wavelength 0.71073
_diffrn_reflns_av_R_equivalents 0.0205
_diffrn_reflns_av_sigmaI/netI 0.0272
_diffrn_reflns_limit_h_max 22
_diffrn_reflns_limit_h_min -24
_diffrn_reflns_limit_k_max 24
_diffrn_reflns_limit_k_min -25
_diffrn_reflns_limit_l_max 28
_diffrn_reflns_limit_l_min -10
_diffrn_reflns_number 51839
_diffrn_reflns_theta_full 31.06
_diffrn_reflns_theta_max 31.06
_diffrn_reflns_theta_min 2.17
_diffrn_source 'fine-focus sealed tube'
_exptl_absorpt_coefficient_mu 2.789
_exptl_absorpt_correction_T_max 0.4884
_exptl_absorpt_correction_T_min 0.3667
_exptl_absorpt_correction_type multi-scan
_exptl_absorpt_process_details 'R.H. Blessing, Acta Crystallogr., Sect A 1995, 51, 33-38.'
_exptl_crystal_colour Red
_exptl_crystal_density_diffrn 1.449
_exptl_crystal_density_method 'not measured'
_exptl_crystal_description Prism
_exptl_crystal_F_000 2496
_exptl_crystal_recrystallization_method 'DCM - Octane'
_exptl_crystal_size_max 0.45
_exptl_crystal_size_mid 0.40
_exptl_crystal_size_min 0.30
_refine_diff_density_max 3.148
_refine_diff_density_min -1.594
_refine_diff_density_rms 0.109
_refine_ls_extinction_method none
_refine_ls_goodness_of_fit_ref 1.035
_refine_ls_hydrogen_treatment constr
_refine_ls_matrix_type full
_refine_ls_number_parameters 721
_refine_ls_number_reflns 18004
_refine_ls_number_restraints 183
_refine_ls_restrained_S_all 1.038
_refine_ls_R_factor_all 0.0561
_refine_ls_R_factor_gt 0.0351
_refine_ls_shift/su_max 0.000
_refine_ls_shift/su_mean 0.000
_refine_ls_structure_factor_coef Fsqd
_refine_ls_weighting_details 'calc w=1/[\s^2^(Fo^2^)+(0.0350P)^2^+13.5655P] where P=(Fo^2^+2Fc^2^)/3'
_refine_ls_weighting_scheme calc
_refine_ls_wR_factor_gt 0.0801
_refine_ls_wR_factor_ref 0.0919
_reflns_number_gt 13833
_reflns_number_total 18004
_reflns_threshold_expression >2sigma(I)
_cod_data_source_file om2000426_si_002.cif
_cod_data_source_block IMesAuBIANPF-6
_cod_original_sg_symbol_H-M 'P 21/n'
_cod_database_code 4064321

loop_
_symmetry_equiv_pos_as_xyz
'x, y, z'
'-x+1/2, y+1/2, -z+1/2'
'-x, -y, -z'
'x-1/2, -y-1/2, z-1/2'

loop_
_atom_site_label
_atom_site_type_symbol
_atom_site_fract_x
_atom_site_fract_y
_atom_site_fract_z
_atom_site_U_iso_or_equiv
_atom_site_adp_type
_atom_site_occupancy
_atom_site_symmetry_multiplicity
_atom_site_calc_flag
_atom_site_refinement_flags
_atom_site_disorder_assembly
_atom_site_disorder_group
C1 C 0.2330(2) 0.32631(19) 0.34352(15) 0.0282(6) Uani 1 1 d . . .
C2 C 0.1959(3) 0.3486(3) 0.22661(18) 0.0467(10) Uani 1 1 d . . .
H2 H 0.1705 0.3712 0.1827 0.056 Uiso 1 1 calc R . .
C3 C 0.2418(3) 0.2851(3) 0.23725(17) 0.0463(10) Uani 1 1 d . . .
H3 H 0.2567 0.2553 0.2021 0.056 Uiso 1 1 calc R . .
C4 C 0.3080(2) 0.20546(19) 0.33880(15) 0.0284(6) Uani 1 1 d . . .
C5 C 0.2635(2) 0.1406(2) 0.34497(16) 0.0307(7) Uani 1 1 d . . .
C6 C 0.3078(2) 0.0752(2) 0.36688(17) 0.0343(7) Uani 1 1 d . . .
H6 H 0.2786 0.0305 0.3719 0.041 Uiso 1 1 calc R . .
C7 C 0.3931(2) 0.0735(2) 0.38150(17) 0.0357(7) Uani 1 1 d . . .
C8 C 0.4352(2) 0.1395(2) 0.3767(2) 0.0393(8) Uani 1 1 d . . .
H8 H 0.4940 0.1391 0.3885 0.047 Uiso 1 1 calc R . .
C9 C 0.3939(2) 0.2065(2) 0.35505(19) 0.0361(7) Uani 1 1 d . . .
C10 C 0.1705(2) 0.1421(3) 0.3293(2) 0.0459(9) Uani 1 1 d . . .
H10A H 0.1530 0.1817 0.3572 0.069 Uiso 1 1 calc R . .
H10B H 0.1503 0.0935 0.3413 0.069 Uiso 1 1 calc R . .
H10C H 0.1478 0.1523 0.2791 0.069 Uiso 1 1 calc R . .
C11 C 0.4415(3) 0.2770(3) 0.3489(3) 0.0643(14) Uani 1 1 d . . .
H11A H 0.5006 0.2681 0.3688 0.096 Uiso 1 1 calc R . .
H11B H 0.4225 0.3178 0.3746 0.096 Uiso 1 1 calc R . .
H11C H 0.4322 0.2908 0.2992 0.096 Uiso 1 1 calc R . .
C12 C 0.4394(3) 0.0008(3) 0.4026(2) 0.0541(11) Uani 1 1 d . . .
H12A H 0.4101 -0.0296 0.4304 0.081 Uiso 1 1 calc R . .
H12B H 0.4954 0.0119 0.4307 0.081 Uiso 1 1 calc R . .
H12C H 0.4428 -0.0270 0.3602 0.081 Uiso 1 1 calc R . .
C13 C 0.1476(2) 0.4404(2) 0.30182(16) 0.0358(8) Uani 1 1 d . . .
C14 C 0.1878(3) 0.5096(2) 0.3108(2) 0.0454(9) Uani 1 1 d . . .
C15 C 0.1396(3) 0.5732(2) 0.3121(2) 0.0540(11) Uani 1 1 d . . .
H15 H 0.1655 0.6211 0.3180 0.065 Uiso 1 1 calc R . .
C16 C 0.0552(3) 0.5688(3) 0.3052(2) 0.0521(11) Uani 1 1 d . . .
C17 C 0.0188(3) 0.4995(3) 0.2985(2) 0.0493(10) Uani 1 1 d . . .
H17 H -0.0389 0.4962 0.2952 0.059 Uiso 1 1 calc R . .
C18 C 0.0634(3) 0.4334(2) 0.29646(18) 0.0424(9) Uani 1 1 d . . .
C19 C 0.2788(3) 0.5153(3) 0.3193(3) 0.0692(15) Uani 1 1 d . . .
H19A H 0.2937 0.4917 0.2789 0.104 Uiso 1 1 calc R . .
H19B H 0.3076 0.4896 0.3626 0.104 Uiso 1 1 calc R . .
H19C H 0.2951 0.5683 0.3219 0.104 Uiso 1 1 calc R . .
C20 C 0.0222(3) 0.3577(3) 0.2888(3) 0.0645(13) Uani 1 1 d . . .
H20A H 0.0269 0.3345 0.2447 0.097 Uiso 1 1 calc R . .
H20B H -0.0363 0.3636 0.2884 0.097 Uiso 1 1 calc R . .
H20C H 0.0493 0.3256 0.3284 0.097 Uiso 1 1 calc R . .
C21 C 0.0045(5) 0.6394(3) 0.3058(3) 0.085(2) Uani 1 1 d . . .
H21A H 0.0407 0.6834 0.3110 0.127 Uiso 1 1 calc R . .
H21B H -0.0217 0.6373 0.3453 0.127 Uiso 1 1 calc R . .
H21C H -0.0382 0.6430 0.2616 0.127 Uiso 1 1 calc R . .
C22 C 0.24511(18) 0.33973(17) 0.60064(13) 0.0222(5) Uani 1 1 d . A .
C23 C 0.20609(18) 0.26297(17) 0.59083(14) 0.0234(5) Uani 1 1 d . . .
C24 C 0.19164(19) 0.24141(19) 0.65997(16) 0.0276(6) Uani 1 1 d . . .
C25 C 0.1568(2) 0.1803(2) 0.68382(19) 0.0388(8) Uani 1 1 d . . .
H25 H 0.1359 0.1396 0.6533 0.047 Uiso 1 1 calc R . .
C26 C 0.1528(3) 0.1792(2) 0.7552(2) 0.0449(9) Uani 1 1 d . . .
H26 H 0.1285 0.1371 0.7721 0.054 Uiso 1 1 calc R . .
C27 C 0.1825(3) 0.2368(2) 0.80078(19) 0.0430(9) Uani 1 1 d . . .
H27 H 0.1786 0.2338 0.8482 0.052 Uiso 1 1 calc R . .
C28 C 0.2191(2) 0.3010(2) 0.77756(16) 0.0322(7) Uani 1 1 d . . .
C29 C 0.2523(2) 0.3648(2) 0.81767(16) 0.0381(8) Uani 1 1 d . . .
H29 H 0.2509 0.3679 0.8657 0.046 Uiso 1 1 calc R . .
C30 C 0.2862(2) 0.4220(2) 0.78772(17) 0.0365(8) Uani 1 1 d . . .
H30 H 0.3090 0.4637 0.8161 0.044 Uiso 1 1 calc R . .
C31 C 0.2886(2) 0.4217(2) 0.71602(16) 0.0322(7) Uani 1 1 d . . .
H31 H 0.3106 0.4633 0.6963 0.039 Uiso 1 1 calc R . .
C32 C 0.25767(17) 0.35822(18) 0.67434(14) 0.0256(6) Uani 1 1 d . . .
C33 C 0.22204(19) 0.30081(18) 0.70654(15) 0.0262(6) Uani 1 1 d . . .
C34 C 0.16976(19) 0.15460(18) 0.52328(15) 0.0252(6) Uani 1 1 d . . .
C35 C 0.0905(2) 0.1396(2) 0.48184(18) 0.0334(7) Uani 1 1 d . . .
C36 C 0.0673(3) 0.0643(2) 0.4699(2) 0.0460(9) Uani 1 1 d . . .
H36 H 0.0130 0.0524 0.4434 0.055 Uiso 1 1 calc R . .
C37 C 0.1218(3) 0.0074(2) 0.4958(2) 0.0484(10) Uani 1 1 d . . .
H37 H 0.1050 -0.0433 0.4867 0.058 Uiso 1 1 calc R . .
C38 C 0.2010(2) 0.0231(2) 0.5350(2) 0.0383(7) Uani 1 1 d . . .
H38 H 0.2382 -0.0170 0.5517 0.046 Uiso 1 1 calc R . .
C39 C 0.2271(2) 0.09702(19) 0.55040(16) 0.0289(6) Uani 1 1 d . . .
C40 C 0.0334(2) 0.2048(3) 0.4518(2) 0.0434(9) Uani 1 1 d . . .
H40 H 0.0685 0.2452 0.4388 0.052 Uiso 1 1 calc R . .
C41 C -0.0322(3) 0.1841(3) 0.3854(3) 0.0665(14) Uani 1 1 d . . .
H41A H -0.0054 0.1622 0.3508 0.100 Uiso 1 1 calc R . .
H41B H -0.0627 0.2293 0.3656 0.100 Uiso 1 1 calc R . .
H41C H -0.0706 0.1475 0.3971 0.100 Uiso 1 1 calc R . .
C42 C -0.0081(3) 0.2375(3) 0.5065(3) 0.0668(14) Uani 1 1 d . . .
H42A H -0.0453 0.2000 0.5186 0.100 Uiso 1 1 calc R . .
H42B H -0.0399 0.2822 0.4872 0.100 Uiso 1 1 calc R . .
H42C H 0.0343 0.2513 0.5489 0.100 Uiso 1 1 calc R . .
C43 C 0.3143(2) 0.1155(2) 0.59241(17) 0.0314(7) Uani 1 1 d . . .
H43 H 0.3097 0.1587 0.6238 0.038 Uiso 1 1 calc R . .
C44 C 0.3560(3) 0.0517(3) 0.6398(3) 0.0592(12) Uani 1 1 d . . .
H44A H 0.3231 0.0391 0.6733 0.089 Uiso 1 1 calc R . .
H44B H 0.4116 0.0674 0.6655 0.089 Uiso 1 1 calc R . .
H44C H 0.3602 0.0076 0.6110 0.089 Uiso 1 1 calc R . .
C45 C 0.3688(2) 0.1414(3) 0.5449(2) 0.0493(11) Uani 1 1 d . . .
H45A H 0.3789 0.0992 0.5161 0.074 Uiso 1 1 calc R . .
H45B H 0.4217 0.1598 0.5739 0.074 Uiso 1 1 calc R . .
H45C H 0.3409 0.1819 0.5143 0.074 Uiso 1 1 calc R . .
C46 C 0.3105(2) 0.44427(17) 0.56451(14) 0.0253(6) Uani 1 1 d . A .
C47 C 0.3958(2) 0.4403(3) 0.5809(2) 0.0454(10) Uani 1 1 d . A .
C48 C 0.4367(3) 0.5096(3) 0.5925(4) 0.084(2) Uani 1 1 d . . .
H48 H 0.4955 0.5102 0.6042 0.101 Uiso 1 1 calc R . .
C49 C 0.3951(4) 0.5760(3) 0.5876(3) 0.079(2) Uani 1 1 d . . .
H49 H 0.4252 0.6218 0.5958 0.095 Uiso 1 1 calc R . .
C50 C 0.3118(3) 0.5776(2) 0.5714(2) 0.0514(11) Uani 1 1 d . A .
H50 H 0.2838 0.6245 0.5675 0.062 Uiso 1 1 calc R . .
C51 C 0.2663(2) 0.5115(2) 0.56027(18) 0.0378(8) Uani 1 1 d . . .
C52 C 0.1697(4) 0.5117(3) 0.5546(4) 0.0347(11) Uani 0.66 1 d PU A 1
H52 H 0.1533 0.4598 0.5652 0.042 Uiso 0.66 1 calc PR A 1
C53 C 0.1248(5) 0.5302(7) 0.4789(4) 0.078(3) Uani 0.66 1 d PU A 1
H53A H 0.0650 0.5303 0.4744 0.117 Uiso 0.66 1 calc PR A 1
H53B H 0.1384 0.4924 0.4472 0.117 Uiso 0.66 1 calc PR A 1
H53C H 0.1422 0.5799 0.4665 0.117 Uiso 0.66 1 calc PR A 1
C54 C 0.1422(5) 0.5659(5) 0.6042(4) 0.0571(19) Uani 0.66 1 d PU A 1
H54A H 0.1490 0.6176 0.5896 0.086 Uiso 0.66 1 calc PR A 1
H54B H 0.1759 0.5581 0.6522 0.086 Uiso 0.66 1 calc PR A 1
H54C H 0.0838 0.5568 0.6029 0.086 Uiso 0.66 1 calc PR A 1
C55 C 0.4416(3) 0.3662(3) 0.5847(3) 0.0631(14) Uani 1 1 d U . .
H55 H 0.4038 0.3241 0.5638 0.076 Uiso 1 1 calc R B 3
C56 C 0.4982(11) 0.3455(17) 0.6648(13) 0.094(6) Uani 0.53 1 d PU C 3
H56A H 0.5204 0.2945 0.6648 0.140 Uiso 0.53 1 calc PR C 3
H56B H 0.4636 0.3484 0.6985 0.140 Uiso 0.53 1 calc PR C 3
H56C H 0.5440 0.3813 0.6782 0.140 Uiso 0.53 1 calc PR C 3
C57 C 0.5145(10) 0.3796(10) 0.5427(12) 0.076(4) Uani 0.53 1 d PU C 3
H57A H 0.5420 0.3318 0.5386 0.114 Uiso 0.53 1 calc PR C 3
H57B H 0.5551 0.4155 0.5689 0.114 Uiso 0.53 1 calc PR C 3
H57C H 0.4898 0.3996 0.4956 0.114 Uiso 0.53 1 calc PR C 3
C58 C 0.4014(5) 0.4227(4) 0.1776(4) 0.109(3) Uani 1 1 d D . .
H58A H 0.3818 0.4179 0.2211 0.131 Uiso 1 1 calc R D 5
H58B H 0.3573 0.4449 0.1397 0.131 Uiso 1 1 calc R D 5
N1 N 0.1934(2) 0.37376(18) 0.29274(13) 0.0358(6) Uani 1 1 d . . .
N2 N 0.26308(18) 0.27170(17) 0.30910(13) 0.0323(6) Uani 1 1 d . . .
N3 N 0.26566(15) 0.37457(14) 0.55056(12) 0.0222(5) Uani 1 1 d . . .
N4 N 0.19624(16) 0.23032(15) 0.53219(13) 0.0253(5) Uani 1 1 d . . .
F1 F 0.1478(2) 0.25299(18) -0.03416(15) 0.0797(10) Uani 1 1 d . . .
F2 F 0.1530(2) 0.37815(19) -0.03349(17) 0.0755(9) Uani 1 1 d . . .
F3 F 0.2347(2) 0.3780(2) 0.07566(16) 0.0818(10) Uani 1 1 d . . .
F4 F 0.1161(2) 0.3165(2) 0.05423(19) 0.0888(11) Uani 1 1 d . . .
F5 F 0.2704(2) 0.3151(3) -0.01266(16) 0.0955(13) Uani 1 1 d . . .
F6 F 0.2331(3) 0.2509(2) 0.07433(17) 0.1070(14) Uani 1 1 d . . .
P1 P 0.19320(9) 0.31426(7) 0.02070(5) 0.0525(3) Uani 1 1 d . . .
Au1 Au 0.245523(7) 0.341021(6) 0.445668(5) 0.02365(3) Uani 1 1 d . A .
Cl1 Cl 0.43617(17) 0.33962(17) 0.15298(17) 0.1516(12) Uani 1 1 d DU E .
Cl2 Cl 0.5108(6) 0.4820(5) 0.1939(5) 0.175(5) Uani 0.40 1 d PDU E 5
C52B C 0.1805(9) 0.5201(7) 0.5216(6) 0.041(3) Uani 0.34 1 d PU A 2
H52B H 0.1658 0.4798 0.4853 0.050 Uiso 0.34 1 calc PR A 2
C53B C 0.1609(14) 0.5967(8) 0.4866(8) 0.075(5) Uani 0.34 1 d PU A 2
H53D H 0.1745 0.6362 0.5224 0.113 Uiso 0.34 1 calc PR A 2
H53E H 0.1019 0.5992 0.4630 0.113 Uiso 0.34 1 calc PR A 2
H53F H 0.1937 0.6038 0.4519 0.113 Uiso 0.34 1 calc PR A 2
C54B C 0.1330(11) 0.5085(11) 0.5768(9) 0.070(5) Uani 0.34 1 d PU A 2
H54D H 0.1410 0.4569 0.5944 0.105 Uiso 0.34 1 calc PR A 2
H54E H 0.0740 0.5175 0.5562 0.105 Uiso 0.34 1 calc PR A 2
H54F H 0.1531 0.5436 0.6157 0.105 Uiso 0.34 1 calc PR A 2
C57B C 0.4839(13) 0.3501(13) 0.5364(14) 0.091(6) Uani 0.47 1 d PU C 4
H57D H 0.5348 0.3799 0.5458 0.136 Uiso 0.47 1 calc PR C 4
H57E H 0.4498 0.3621 0.4894 0.136 Uiso 0.47 1 calc PR C 4
H57F H 0.4979 0.2966 0.5388 0.136 Uiso 0.47 1 calc PR C 4
C56B C 0.4698(10) 0.3420(14) 0.6517(11) 0.062(4) Uani 0.47 1 d PU C 4
H56D H 0.5068 0.2990 0.6526 0.093 Uiso 0.47 1 calc PR C 4
H56E H 0.4230 0.3268 0.6705 0.093 Uiso 0.47 1 calc PR C 4
H56F H 0.5002 0.3826 0.6806 0.093 Uiso 0.47 1 calc PR C 4
Cl2B Cl 0.4698(3) 0.4729(3) 0.2338(3) 0.132(2) Uani 0.60 1 d PDU E 6

loop_
_atom_site_aniso_label
_atom_site_aniso_U_11
_atom_site_aniso_U_22
_atom_site_aniso_U_33
_atom_site_aniso_U_23
_atom_site_aniso_U_13
_atom_site_aniso_U_12
C1 0.0321(15) 0.0346(18) 0.0186(12) -0.0005(11) 0.0079(11) 0.0053(12)
C2 0.061(2) 0.061(3) 0.0211(14) 0.0028(15) 0.0157(15) 0.028(2)
C3 0.064(3) 0.057(3) 0.0196(14) -0.0061(15) 0.0140(15) 0.014(2)
C4 0.0316(15) 0.0312(16) 0.0220(12) -0.0046(11) 0.0062(11) 0.0027(12)
C5 0.0287(15) 0.0387(19) 0.0241(13) -0.0053(12) 0.0053(11) -0.0005(13)
C6 0.0406(18) 0.0311(18) 0.0314(15) -0.0043(13) 0.0089(13) -0.0016(14)
C7 0.0391(18) 0.041(2) 0.0252(14) -0.0068(13) 0.0034(13) 0.0094(15)
C8 0.0263(16) 0.049(2) 0.0397(18) -0.0121(16) 0.0032(13) 0.0028(14)
C9 0.0329(17) 0.0373(19) 0.0380(17) -0.0109(14) 0.0087(14) -0.0046(14)
C10 0.0298(18) 0.055(3) 0.052(2) -0.0069(19) 0.0088(16) -0.0032(16)
C11 0.048(3) 0.050(3) 0.098(4) -0.014(3) 0.022(3) -0.014(2)
C12 0.060(3) 0.053(3) 0.045(2) -0.0026(19) 0.0043(19) 0.024(2)
C13 0.054(2) 0.0358(19) 0.0201(13) 0.0064(12) 0.0136(13) 0.0136(16)
C14 0.066(3) 0.039(2) 0.0385(18) 0.0118(16) 0.0261(18) 0.0068(18)
C15 0.084(3) 0.032(2) 0.051(2) 0.0092(18) 0.027(2) 0.007(2)
C16 0.077(3) 0.044(2) 0.0375(19) 0.0086(17) 0.019(2) 0.026(2)
C17 0.053(2) 0.059(3) 0.0331(18) 0.0009(17) 0.0057(16) 0.017(2)
C18 0.053(2) 0.043(2) 0.0277(15) 0.0038(14) 0.0029(15) 0.0103(17)
C19 0.068(3) 0.057(3) 0.094(4) 0.019(3) 0.041(3) 0.001(3)
C20 0.054(3) 0.057(3) 0.073(3) -0.002(2) 0.000(2) 0.001(2)
C21 0.118(5) 0.064(4) 0.080(4) 0.014(3) 0.040(4) 0.050(4)
C22 0.0286(13) 0.0236(13) 0.0159(10) 0.0024(10) 0.0081(9) 0.0016(11)
C23 0.0274(14) 0.0224(14) 0.0211(12) 0.0035(10) 0.0071(10) 0.0006(11)
C24 0.0309(15) 0.0293(16) 0.0247(13) 0.0056(11) 0.0110(11) 0.0025(12)
C25 0.050(2) 0.0368(19) 0.0341(16) 0.0066(14) 0.0192(15) -0.0024(16)
C26 0.060(2) 0.043(2) 0.0398(19) 0.0158(16) 0.0261(18) -0.0011(18)
C27 0.055(2) 0.051(2) 0.0296(16) 0.0136(15) 0.0228(16) 0.0062(18)
C28 0.0366(17) 0.0388(19) 0.0230(13) 0.0072(12) 0.0107(12) 0.0083(14)
C29 0.045(2) 0.053(2) 0.0168(12) 0.0029(13) 0.0095(12) 0.0121(17)
C30 0.0434(19) 0.043(2) 0.0220(13) -0.0062(13) 0.0058(13) 0.0049(15)
C31 0.0415(18) 0.0323(17) 0.0219(13) -0.0010(12) 0.0064(12) 0.0013(14)
C32 0.0189(12) 0.0370(17) 0.0169(11) 0.0161(11) -0.0033(9) -0.0086(11)
C33 0.0297(15) 0.0301(16) 0.0203(12) 0.0055(11) 0.0088(11) 0.0060(12)
C34 0.0291(14) 0.0250(15) 0.0227(12) 0.0003(11) 0.0086(10) -0.0054(12)
C35 0.0306(16) 0.0366(18) 0.0337(16) 0.0015(13) 0.0090(13) -0.0073(13)
C36 0.039(2) 0.048(2) 0.049(2) -0.0042(18) 0.0069(16) -0.0201(17)
C37 0.058(3) 0.033(2) 0.055(2) -0.0064(17) 0.014(2) -0.0191(18)
C38 0.048(2) 0.0263(17) 0.0430(18) 0.0016(14) 0.0154(16) -0.0006(15)
C39 0.0329(15) 0.0291(16) 0.0264(13) 0.0004(12) 0.0106(12) -0.0012(12)
C40 0.0288(17) 0.051(2) 0.046(2) 0.0065(18) 0.0019(15) -0.0032(16)
C41 0.039(2) 0.086(4) 0.062(3) 0.013(3) -0.010(2) -0.008(2)
C42 0.043(2) 0.081(4) 0.076(3) 0.001(3) 0.013(2) 0.022(2)
C43 0.0358(17) 0.0296(17) 0.0280(14) 0.0006(12) 0.0061(12) 0.0028(13)
C44 0.049(2) 0.060(3) 0.060(3) 0.020(2) -0.004(2) 0.002(2)
C45 0.0327(18) 0.079(3) 0.0367(18) 0.0038(19) 0.0097(15) -0.0092(19)
C46 0.0369(16) 0.0228(14) 0.0177(11) -0.0018(10) 0.0095(11) -0.0084(12)
C47 0.0370(19) 0.052(2) 0.050(2) -0.0258(19) 0.0157(16) -0.0126(17)
C48 0.048(3) 0.082(4) 0.129(5) -0.064(4) 0.038(3) -0.035(3)
C49 0.094(4) 0.050(3) 0.113(5) -0.051(3) 0.063(4) -0.044(3)
C50 0.087(3) 0.0251(19) 0.050(2) -0.0131(16) 0.032(2) -0.0168(19)
C51 0.057(2) 0.0228(16) 0.0318(16) -0.0023(13) 0.0075(15) -0.0025(15)
C52 0.042(3) 0.032(3) 0.031(3) 0.000(2) 0.009(2) 0.004(2)
C53 0.057(4) 0.133(9) 0.038(3) -0.009(4) 0.000(3) 0.026(5)
C54 0.056(4) 0.069(5) 0.051(4) -0.010(4) 0.023(3) 0.011(4)
C55 0.034(2) 0.069(3) 0.080(3) -0.036(3) 0.002(2) 0.007(2)
C56 0.066(12) 0.130(14) 0.071(10) -0.002(9) -0.010(9) 0.027(13)
C57 0.064(9) 0.084(12) 0.093(9) -0.011(8) 0.046(8) 0.020(7)
C58 0.122(6) 0.083(5) 0.114(6) -0.002(4) 0.013(5) 0.031(5)
N1 0.0548(18) 0.0370(16) 0.0173(11) 0.0020(10) 0.0125(11) 0.0105(14)
N2 0.0419(16) 0.0341(15) 0.0206(11) -0.0034(10) 0.0073(11) 0.0049(12)
N3 0.0260(12) 0.0198(12) 0.0212(10) -0.0010(9) 0.0062(9) -0.0012(9)
N4 0.0273(12) 0.0249(13) 0.0234(11) 0.0012(9) 0.0055(9) -0.0024(10)
F1 0.128(3) 0.064(2) 0.0481(15) -0.0218(14) 0.0237(17) -0.0142(19)
F2 0.083(2) 0.070(2) 0.0704(19) 0.0169(16) 0.0123(16) -0.0105(17)
F3 0.100(2) 0.090(3) 0.0530(16) -0.0179(17) 0.0145(16) -0.031(2)
F4 0.117(3) 0.086(2) 0.087(2) -0.0267(19) 0.069(2) -0.035(2)
F5 0.073(2) 0.172(4) 0.0485(16) 0.023(2) 0.0270(15) 0.024(2)
F6 0.187(4) 0.088(3) 0.0464(17) 0.0233(17) 0.030(2) 0.028(3)
P1 0.0818(8) 0.0525(7) 0.0277(4) -0.0036(4) 0.0224(5) -0.0136(6)
Au1 0.03161(6) 0.02331(6) 0.01721(5) -0.00067(4) 0.00829(4) -0.00019(5)
Cl1 0.1164(18) 0.162(3) 0.164(2) -0.0677(19) 0.0117(16) 0.0466(16)
Cl2 0.219(11) 0.094(5) 0.155(8) 0.030(5) -0.061(6) 0.018(6)
C52B 0.072(8) 0.028(5) 0.026(5) 0.005(4) 0.015(6) 0.016(5)
C53B 0.140(15) 0.029(7) 0.050(7) 0.013(6) 0.011(9) 0.036(8)
C54B 0.063(10) 0.092(13) 0.059(9) 0.018(9) 0.023(8) 0.034(9)
C57B 0.087(14) 0.099(16) 0.102(12) 0.000(12) 0.051(12) 0.027(10)
C56B 0.055(9) 0.068(8) 0.057(9) 0.004(7) 0.001(7) 0.030(8)
Cl2B 0.112(3) 0.091(3) 0.155(4) -0.033(3) -0.040(3) 0.036(2)

loop_
_atom_type_symbol
_atom_type_description
_atom_type_scat_dispersion_real
_atom_type_scat_dispersion_imag
_atom_type_scat_source
C C 0.0033 0.0016 'International Tables Vol C Tables 4.2.6.8 and 6.1.1.4'
H H 0.0000 0.0000 'International Tables Vol C Tables 4.2.6.8 and 6.1.1.4'
N N 0.0061 0.0033 'International Tables Vol C Tables 4.2.6.8 and 6.1.1.4'
F F 0.0171 0.0103 'International Tables Vol C Tables 4.2.6.8 and 6.1.1.4'
P P 0.1023 0.0942 'International Tables Vol C Tables 4.2.6.8 and 6.1.1.4'
Au Au -2.0133 8.8022 'International Tables Vol C Tables 4.2.6.8 and 6.1.1.4'
Cl Cl 0.1484 0.1585 'International Tables Vol C Tables 4.2.6.8 and 6.1.1.4'

loop_
_geom_angle_atom_site_label_1
_geom_angle_atom_site_label_2
_geom_angle_atom_site_label_3
_geom_angle
N1 C1 N2 104.9(3)
N1 C1 Au1 125.1(2)
N2 C1 Au1 130.0(2)
C3 C2 N1 105.9(3)
C2 C3 N2 107.0(3)
C9 C4 C5 122.1(3)
C9 C4 N2 119.0(3)
C5 C4 N2 118.6(3)
C6 C5 C4 117.9(3)
C6 C5 C10 121.4(3)
C4 C5 C10 120.7(3)
C7 C6 C5 121.6(3)
C6 C7 C8 118.7(3)
C6 C7 C12 120.4(4)
C8 C7 C12 120.9(4)
C7 C8 C9 121.9(3)
C4 C9 C8 117.6(3)
C4 C9 C11 121.8(4)
C8 C9 C11 120.5(4)
C18 C13 C14 122.4(4)
C18 C13 N1 118.2(4)
C14 C13 N1 119.3(4)
C13 C14 C15 117.4(4)
C13 C14 C19 121.3(4)
C15 C14 C19 121.3(4)
C16 C15 C14 122.0(4)
C17 C16 C15 118.5(4)
C17 C16 C21 120.9(5)
C15 C16 C21 120.6(5)
C16 C17 C18 122.4(4)
C13 C18 C17 117.3(4)
C13 C18 C20 121.1(4)
C17 C18 C20 121.7(4)
N3 C22 C32 131.1(3)
N3 C22 C23 122.1(2)
C32 C22 C23 106.6(2)
N4 C23 C24 134.3(3)
N4 C23 C22 119.3(3)
C24 C23 C22 106.3(2)
C25 C24 C33 119.4(3)
C25 C24 C23 134.1(3)
C33 C24 C23 106.5(3)
C24 C25 C26 118.4(4)
C27 C26 C25 122.4(4)
C26 C27 C28 120.5(3)
C33 C28 C29 116.7(3)
C33 C28 C27 116.0(3)
C29 C28 C27 127.4(3)
C30 C29 C28 120.4(3)
C29 C30 C31 122.7(3)
C32 C31 C30 118.7(3)
C33 C32 C31 117.1(3)
C33 C32 C22 108.0(3)
C31 C32 C22 134.5(3)
C28 C33 C32 124.3(3)
C28 C33 C24 123.3(3)
C32 C33 C24 112.3(3)
C35 C34 C39 122.4(3)
C35 C34 N4 118.4(3)
C39 C34 N4 118.9(3)
C34 C35 C36 117.6(3)
C34 C35 C40 119.4(3)
C36 C35 C40 123.0(3)
C37 C36 C35 121.0(4)
C36 C37 C38 120.8(4)
C37 C38 C39 121.0(4)
C38 C39 C34 117.2(3)
C38 C39 C43 121.8(3)
C34 C39 C43 121.0(3)
C35 C40 C41 113.2(4)
C35 C40 C42 111.5(3)
C41 C40 C42 109.7(4)
C39 C43 C44 113.6(3)
C39 C43 C45 111.7(3)
C44 C43 C45 110.3(3)
C47 C46 C51 123.7(3)
C47 C46 N3 117.2(3)
C51 C46 N3 119.1(3)
C46 C47 C48 115.2(4)
C46 C47 C55 122.2(4)
C48 C47 C55 122.6(4)
C49 C48 C47 122.3(5)
C50 C49 C48 120.8(4)
C49 C50 C51 120.8(4)
C50 C51 C46 117.3(4)
C50 C51 C52B 114.9(6)
C46 C51 C52B 123.9(5)
C50 C51 C52 121.0(4)
C46 C51 C52 121.1(3)
C52B C51 C52 27.2(5)
C54 C52 C53 109.4(6)
C54 C52 C51 114.7(5)
C53 C52 C51 108.4(6)
C57B C55 C56B 119.9(15)
C57B C55 C47 119.7(12)
C56B C55 C47 112.1(10)
C57B C55 C57 25.5(12)
C56B C55 C57 114.2(12)
C47 C55 C57 105.9(8)
C57B C55 C56 110.1(15)
C56B C55 C56 14.2(17)
C47 C55 C56 113.7(10)
C57 C55 C56 100.8(12)
Cl2B C58 Cl1 115.8(5)
Cl2B C58 Cl2 34.5(3)
Cl1 C58 Cl2 98.0(5)
C1 N1 C2 111.5(3)
C1 N1 C13 126.9(3)
C2 N1 C13 121.4(3)
C1 N2 C3 110.6(3)
C1 N2 C4 127.5(3)
C3 N2 C4 121.9(3)
C22 N3 C46 119.8(2)
C22 N3 Au1 127.6(2)
C46 N3 Au1 112.57(17)
C23 N4 C34 121.2(3)
F6 P1 F5 91.7(2)
F6 P1 F4 89.6(2)
F5 P1 F4 178.0(2)
F6 P1 F1 90.8(2)
F5 P1 F1 91.6(2)
F4 P1 F1 89.90(19)
F6 P1 F2 179.9(3)
F5 P1 F2 88.20(19)
F4 P1 F2 90.4(2)
F1 P1 F2 89.23(19)
F6 P1 F3 91.0(2)
F5 P1 F3 90.6(2)
F4 P1 F3 87.85(19)
F1 P1 F3 177.2(2)
F2 P1 F3 89.0(2)
C1 Au1 N3 170.37(12)
C51 C52B C54B 103.7(10)
C51 C52B C53B 113.8(13)
C54B C52B C53B 110.7(13)

loop_
_geom_bond_atom_site_label_1
_geom_bond_atom_site_label_2
_geom_bond_distance
C1 N1 1.349(4)
C1 N2 1.349(4)
C1 Au1 1.980(3)
C2 C3 1.354(6)
C2 N1 1.383(4)
C3 N2 1.386(4)
C4 C9 1.389(5)
C4 C5 1.394(5)
C4 N2 1.441(4)
C5 C6 1.390(5)
C5 C10 1.505(5)
C6 C7 1.381(5)
C7 C8 1.385(6)
C7 C12 1.512(5)
C8 C9 1.391(5)
C9 C11 1.505(6)
C13 C18 1.388(6)
C13 C14 1.393(6)
C13 N1 1.445(4)
C14 C15 1.394(6)
C14 C19 1.489(7)
C15 C16 1.381(7)
C16 C17 1.368(7)
C16 C21 1.516(6)
C17 C18 1.399(6)
C18 C20 1.504(7)
C22 N3 1.278(3)
C22 C32 1.447(4)
C22 C23 1.506(4)
C23 N4 1.263(4)
C23 C24 1.485(4)
C24 C25 1.369(5)
C24 C33 1.408(5)
C25 C26 1.419(5)
C26 C27 1.370(6)
C27 C28 1.423(5)
C28 C33 1.406(4)
C28 C29 1.415(5)
C29 C30 1.367(6)
C30 C31 1.417(4)
C31 C32 1.416(5)
C32 C33 1.408(4)
C34 C35 1.396(4)
C34 C39 1.414(5)
C34 N4 1.416(4)
C35 C36 1.400(5)
C35 C40 1.524(5)
C36 C37 1.373(6)
C37 C38 1.383(6)
C38 C39 1.395(5)
C39 C43 1.521(5)
C40 C41 1.526(6)
C40 C42 1.529(6)
C43 C44 1.523(5)
C43 C45 1.523(5)
C46 C47 1.381(5)
C46 C51 1.397(5)
C46 N3 1.440(4)
C47 C48 1.400(6)
C47 C55 1.518(7)
C48 C49 1.364(9)
C49 C50 1.347(8)
C50 C51 1.388(5)
C51 C52B 1.453(13)
C51 C52 1.587(8)
C52 C54 1.521(9)
C52 C53 1.525(9)
C55 C57B 1.34(2)
C55 C56B 1.35(2)
C55 C57 1.645(16)
C55 C56 1.66(2)
C58 Cl2B 1.642(8)
C58 Cl1 1.701(7)
C58 Cl2 2.064(11)
N3 Au1 2.088(2)
F1 P1 1.588(3)
F2 P1 1.589(3)
F3 P1 1.601(3)
F4 P1 1.582(3)
F5 P1 1.581(3)
F6 P1 1.574(4)
C52B C54B 1.50(2)
C52B C53B 1.526(16)

loop_
_geom_torsion_atom_site_label_1
_geom_torsion_atom_site_label_2
_geom_torsion_atom_site_label_3
_geom_torsion_atom_site_label_4
_geom_torsion
N1 C2 C3 N2 2.4(5)
C9 C4 C5 C6 -1.3(5)
N2 C4 C5 C6 173.5(3)
C9 C4 C5 C10 177.9(3)
N2 C4 C5 C10 -7.3(4)
C4 C5 C6 C7 -0.7(5)
C10 C5 C6 C7 -179.9(3)
C5 C6 C7 C8 2.6(5)
C5 C6 C7 C12 -177.7(3)
C6 C7 C8 C9 -2.5(5)
C12 C7 C8 C9 177.7(3)
C5 C4 C9 C8 1.3(5)
N2 C4 C9 C8 -173.5(3)
C5 C4 C9 C11 -179.4(4)
N2 C4 C9 C11 5.8(5)
C7 C8 C9 C4 0.6(5)
C7 C8 C9 C11 -178.6(4)
C18 C13 C14 C15 -1.9(5)
N1 C13 C14 C15 173.6(3)
C18 C13 C14 C19 177.5(4)
N1 C13 C14 C19 -7.0(5)
C13 C14 C15 C16 0.2(6)
C19 C14 C15 C16 -179.2(4)
C14 C15 C16 C17 1.7(6)
C14 C15 C16 C21 -179.1(4)
C15 C16 C17 C18 -1.9(6)
C21 C16 C17 C18 178.8(4)
C14 C13 C18 C17 1.6(5)
N1 C13 C18 C17 -173.9(3)
C14 C13 C18 C20 -178.3(4)
N1 C13 C18 C20 6.2(5)
C16 C17 C18 C13 0.3(6)
C16 C17 C18 C20 -179.7(4)
N3 C22 C23 N4 3.0(4)
C32 C22 C23 N4 -172.9(3)
N3 C22 C23 C24 179.9(3)
C32 C22 C23 C24 4.0(3)
N4 C23 C24 C25 -5.7(7)
C22 C23 C24 C25 178.1(4)
N4 C23 C24 C33 174.9(3)
C22 C23 C24 C33 -1.3(3)
C33 C24 C25 C26 0.0(5)
C23 C24 C25 C26 -179.4(4)
C24 C25 C26 C27 -0.2(6)
C25 C26 C27 C28 0.1(6)
C26 C27 C28 C33 0.2(5)
C26 C27 C28 C29 179.8(4)
C33 C28 C29 C30 -1.0(5)
C27 C28 C29 C30 179.5(4)
C28 C29 C30 C31 1.4(6)
C29 C30 C31 C32 -2.6(5)
C30 C31 C32 C33 3.4(5)
C30 C31 C32 C22 175.3(3)
N3 C22 C32 C33 179.4(3)
C23 C22 C32 C33 -5.2(3)
N3 C22 C32 C31 7.0(6)
C23 C22 C32 C31 -177.7(3)
C29 C28 C33 C32 2.1(5)
C27 C28 C33 C32 -178.3(3)
C29 C28 C33 C24 180.0(3)
C27 C28 C33 C24 -0.5(5)
C31 C32 C33 C28 -3.3(5)
C22 C32 C33 C28 -177.3(3)
C31 C32 C33 C24 178.6(3)
C22 C32 C33 C24 4.6(4)
C25 C24 C33 C28 0.4(5)
C23 C24 C33 C28 179.9(3)
C25 C24 C33 C32 178.5(3)
C23 C24 C33 C32 -2.0(4)
C39 C34 C35 C36 2.6(5)
N4 C34 C35 C36 175.9(3)
C39 C34 C35 C40 -177.3(3)
N4 C34 C35 C40 -4.0(5)
C34 C35 C36 C37 -2.4(6)
C40 C35 C36 C37 177.6(4)
C35 C36 C37 C38 0.5(6)
C36 C37 C38 C39 1.3(6)
C37 C38 C39 C34 -1.0(5)
C37 C38 C39 C43 -179.0(3)
C35 C34 C39 C38 -1.0(5)
N4 C34 C39 C38 -174.2(3)
C35 C34 C39 C43 177.0(3)
N4 C34 C39 C43 3.7(4)
C34 C35 C40 C41 155.1(4)
C36 C35 C40 C41 -24.8(5)
C34 C35 C40 C42 -80.5(4)
C36 C35 C40 C42 99.6(5)
C38 C39 C43 C44 -23.9(5)
C34 C39 C43 C44 158.2(3)
C38 C39 C43 C45 101.7(4)
C34 C39 C43 C45 -76.2(4)
C51 C46 C47 C48 -0.7(6)
N3 C46 C47 C48 178.7(4)
C51 C46 C47 C55 -179.7(4)
N3 C46 C47 C55 -0.4(5)
C46 C47 C48 C49 -0.3(8)
C55 C47 C48 C49 178.7(6)
C47 C48 C49 C50 0.2(10)
C48 C49 C50 C51 1.0(8)
C49 C50 C51 C46 -1.9(6)
C49 C50 C51 C52B -160.8(7)
C49 C50 C51 C52 169.1(5)
C47 C46 C51 C50 1.8(5)
N3 C46 C51 C50 -177.5(3)
C47 C46 C51 C52B 158.6(7)
N3 C46 C51 C52B -20.8(8)
C47 C46 C51 C52 -169.1(4)
N3 C46 C51 C52 11.5(5)
C50 C51 C52 C54 -37.9(7)
C46 C51 C52 C54 132.7(5)
C52B C51 C52 C54 -122.6(14)
C50 C51 C52 C53 84.7(7)
C46 C51 C52 C53 -104.7(6)
C52B C51 C52 C53 0.0(12)
C46 C47 C55 C57B 111.8(12)
C48 C47 C55 C57B -67.2(13)
C46 C47 C55 C56B -99.8(11)
C48 C47 C55 C56B 81.2(12)
C46 C47 C55 C57 135.1(8)
C48 C47 C55 C57 -43.8(10)
C46 C47 C55 C56 -115.2(11)
C48 C47 C55 C56 65.9(12)
N2 C1 N1 C2 1.9(4)
Au1 C1 N1 C2 179.3(3)
N2 C1 N1 C13 177.5(4)
Au1 C1 N1 C13 -5.1(5)
C3 C2 N1 C1 -2.8(5)
C3 C2 N1 C13 -178.6(4)
C18 C13 N1 C1 -91.5(5)
C14 C13 N1 C1 92.8(4)
C18 C13 N1 C2 83.7(5)
C14 C13 N1 C2 -92.0(5)
N1 C1 N2 C3 -0.3(4)
Au1 C1 N2 C3 -177.6(3)
N1 C1 N2 C4 -177.5(3)
Au1 C1 N2 C4 5.3(5)
C2 C3 N2 C1 -1.4(5)
C2 C3 N2 C4 176.0(4)
C9 C4 N2 C1 -95.8(4)
C5 C4 N2 C1 89.3(4)
C9 C4 N2 C3 87.3(4)
C5 C4 N2 C3 -87.6(4)
C32 C22 N3 C46 1.2(5)
C23 C22 N3 C46 -173.6(3)
C32 C22 N3 Au1 178.9(2)
C23 C22 N3 Au1 4.2(4)
C47 C46 N3 C22 91.9(4)
C51 C46 N3 C22 -88.7(4)
C47 C46 N3 Au1 -86.2(3)
C51 C46 N3 Au1 93.2(3)
C24 C23 N4 C34 -4.0(5)
C22 C23 N4 C34 171.8(3)
C35 C34 N4 C23 110.5(3)
C39 C34 N4 C23 -75.9(4)
N1 C1 Au1 N3 -50.1(8)
N2 C1 Au1 N3 126.7(6)
C22 N3 Au1 C1 171.2(6)
C46 N3 Au1 C1 -10.9(8)
C50 C51 C52B C54B -107.7(11)
C46 C51 C52B C54B 95.0(11)
C52 C51 C52B C54B 2.0(10)
C50 C51 C52B C53B 12.7(12)
C46 C51 C52B C53B -144.6(9)
C52 C51 C52B C53B 122.4(17)
